data_7126271
loop_
_publ_author_name
'Shi, Xianghui'
'Hou, Cuiping'
'Zhao, Lanxiao'
'Deng, Peng'
'Cheng, Jianhua'

_publ_section_title
;
 Mononuclear calcium complex as effective catalyst for alkenes
 hydrogenation.
;
_journal_issue 38
_journal_name_full 'Chemical communications (Cambridge, England)'
_journal_page_first 5162
_journal_page_last 5165
_journal_paper_doi 10.1039/d0cc01745k
_journal_volume 56
_journal_year 2020
_chemical_formula_moiety "'C120 H174 B2 Ca2 N12 O2"
_chemical_formula_sum 'C120 H174 B2 Ca2 N12 O2'
_chemical_formula_weight 1918.48
_chemical_name_common '[(TpAd,iPr)Ca(p-CH2C6H4CH3)(THF)]'
_chemical_properties_physical Air-sensitive,Moisture-sensitive
_space_group_crystal_system monoclinic
_space_group_IT_number 13
_space_group_name_Hall '-P 2yc'
_space_group_name_H-M_alt 'P 1 2/c 1'
_atom_sites_solution_hydrogens mixed
_atom_sites_solution_primary iterative
_atom_sites_solution_secondary iterative
_audit_creation_method SHELXL-2018/3
_audit_update_record
;
2019-11-21 deposited with the CCDC.	2020-03-24 downloaded from the CCDC.
;
_cell_angle_alpha 90
_cell_angle_beta 90.580(4)
_cell_angle_gamma 90
_cell_formula_units_Z 4
_cell_length_a 15.552(3)
_cell_length_b 15.578(3)
_cell_length_c 45.215(10)
_cell_measurement_reflns_used 2360
_cell_measurement_temperature 193(2)
_cell_measurement_theta_max 18.13
_cell_measurement_theta_min 2.28
_cell_volume 10954(4)
_computing_molecular_graphics 'ORTEP-3 for Windows (Farrugia, 2014)'
_computing_publication_material 'WinGX publication routines (Farrugia, 2018/2)'
_computing_structure_refinement 'SHELXL-2018/3 (Sheldrick, 2018)'
_computing_structure_solution 'SUPERFLIP (Palatinus & Chapuis,2007)'
_diffrn_ambient_temperature 193(2)
_diffrn_measured_fraction_theta_full 0.996
_diffrn_measured_fraction_theta_max 0.996
_diffrn_measurement_device_type 'CCD area detector'
_diffrn_measurement_method 'phi and omega scans'
_diffrn_radiation_type MoK\a
_diffrn_radiation_wavelength 0.71073
_diffrn_reflns_av_R_equivalents 0.1639
_diffrn_reflns_av_unetI/netI 0.2220
_diffrn_reflns_Laue_measured_fraction_full 0.996
_diffrn_reflns_Laue_measured_fraction_max 0.996
_diffrn_reflns_limit_h_max 18
_diffrn_reflns_limit_h_min -15
_diffrn_reflns_limit_k_max 18
_diffrn_reflns_limit_k_min -18
_diffrn_reflns_limit_l_max 53
_diffrn_reflns_limit_l_min -51
_diffrn_reflns_number 53094
_diffrn_reflns_point_group_measured_fraction_full 0.996
_diffrn_reflns_point_group_measured_fraction_max 0.996
_diffrn_reflns_theta_full 24.999
_diffrn_reflns_theta_max 24.999
_diffrn_reflns_theta_min 1.383
_exptl_absorpt_coefficient_mu 0.160
_exptl_absorpt_correction_T_max 0.975
_exptl_absorpt_correction_T_min 0.961
_exptl_absorpt_correction_type empirical
_exptl_absorpt_process_details 'Sheldrick, G. M. SADABS, Version 2.10; Bruker AXS, Inc.: Madison, WI 2003.'
_exptl_crystal_colour Pale-yellow
_exptl_crystal_density_diffrn 1.163
_exptl_crystal_density_method 'not measured'
_exptl_crystal_description Fragment
_exptl_crystal_F_000 4176
_exptl_crystal_recrystallization_method 'Re-crystallisation from solvent: Hexane'
_exptl_crystal_size_max 0.250
_exptl_crystal_size_mid 0.210
_exptl_crystal_size_min 0.160
_refine_diff_density_max 0.878
_refine_diff_density_min -0.506
_refine_diff_density_rms 0.065
_refine_ls_extinction_method none
_refine_ls_goodness_of_fit_ref 0.982
_refine_ls_hydrogen_treatment mixed
_refine_ls_matrix_type full
_refine_ls_number_parameters 1167
_refine_ls_number_reflns 19243
_refine_ls_number_restraints 3
_refine_ls_restrained_S_all 0.982
_refine_ls_R_factor_all 0.2307
_refine_ls_R_factor_gt 0.0911
_refine_ls_shift/su_max 0.000
_refine_ls_shift/su_mean 0.000
_refine_ls_structure_factor_coef Fsqd
_refine_ls_weighting_details 'w=1/[\s^2^(Fo^2^)+(0.0952P)^2^] where P=(Fo^2^+2Fc^2^)/3'
_refine_ls_weighting_scheme calc
_refine_ls_wR_factor_gt 0.1914
_refine_ls_wR_factor_ref 0.2495
_reflns_Friedel_coverage 0.000
_reflns_number_gt 7587
_reflns_number_total 19243
_reflns_threshold_expression 'I > 2\s(I)'
_cod_data_source_file d0cc01745k2.cif
_cod_data_source_block C157
_cod_depositor_comments 'Adding full bibliography for 7126271--7126274.cif.'
_cod_original_cell_volume 10953(4)
_cod_original_sg_symbol_H-M 'P 2/c'
_cod_database_code 7126271
_shelx_shelxl_version_number 2018/3
_shelx_space_group_comment
;
The symmetry employed for this shelxl refinement is uniquely defined
by the following loop, which should always be used as a source of
symmetry information in preference to the above space-group names.
They are only intended as comments.
;
_shelx_estimated_absorpt_t_min 0.961
_shelx_estimated_absorpt_t_max 0.975

loop_
_space_group_symop_operation_xyz
'x, y, z'
'-x, y, -z+1/2'
'-x, -y, -z'
'x, -y, z-1/2'

loop_
_atom_site_label
_atom_site_type_symbol
_atom_site_fract_x
_atom_site_fract_y
_atom_site_fract_z
_atom_site_U_iso_or_equiv
_atom_site_adp_type
_atom_site_occupancy
_atom_site_site_symmetry_order
_atom_site_calc_flag
_atom_site_refinement_flags_posn
_atom_site_refinement_flags_adp
_atom_site_refinement_flags_occupancy
_atom_site_disorder_assembly
_atom_site_disorder_group
C1 C 0.2605(4) 0.7023(4) 0.13695(12) 0.0342(16) Uani 1 1 d . . . . .
H1A H 0.309808 0.663708 0.141011 0.041 Uiso 1 1 calc R U . . .
H1B H 0.278096 0.745131 0.121989 0.041 Uiso 1 1 calc R U . . .
C2 C 0.2341(4) 0.7456(4) 0.16419(14) 0.0405(17) Uani 1 1 d . . . . .
C3 C 0.2521(4) 0.7123(4) 0.19220(14) 0.0413(17) Uani 1 1 d . . . . .
H3 H 0.286056 0.661798 0.193818 0.050 Uiso 1 1 calc R U . . .
C4 C 0.2223(4) 0.7506(4) 0.21772(15) 0.0483(19) Uani 1 1 d . . . . .
H4 H 0.235275 0.724789 0.236257 0.058 Uiso 1 1 calc R U . . .
C5 C 0.1736(5) 0.8260(5) 0.21715(14) 0.053(2) Uani 1 1 d . . . . .
C6 C 0.1416(6) 0.8676(5) 0.24493(16) 0.079(3) Uani 1 1 d . . . . .
H6A H 0.157683 0.832337 0.262047 0.119 Uiso 1 1 calc R U . . .
H6B H 0.167317 0.924770 0.246996 0.119 Uiso 1 1 calc R U . . .
H6C H 0.078837 0.872966 0.243845 0.119 Uiso 1 1 calc R U . . .
C7 C 0.1601(5) 0.8618(4) 0.18954(15) 0.053(2) Uani 1 1 d . . . . .
H7 H 0.130716 0.915105 0.188100 0.064 Uiso 1 1 calc R U . . .
C8 C 0.1880(5) 0.8223(4) 0.16380(15) 0.0493(19) Uani 1 1 d . . . . .
H8 H 0.175321 0.848507 0.145301 0.059 Uiso 1 1 calc R U . . .
C9 C 0.0224(5) 0.6703(6) 0.18124(16) 0.0777(13) Uani 1 1 d . . . . .
H9A H 0.079884 0.684066 0.189585 0.093 Uiso 1 1 calc R U . . .
H9B H 0.007092 0.611008 0.187070 0.093 Uiso 1 1 calc R U . . .
C10 C -0.0428(5) 0.7322(6) 0.19213(16) 0.0777(13) Uani 1 1 d . . . . .
H10A H -0.076192 0.706755 0.208475 0.093 Uiso 1 1 calc R U . . .
H10B H -0.014826 0.785393 0.199323 0.093 Uiso 1 1 calc R U . . .
C11 C -0.0988(5) 0.7504(6) 0.16664(16) 0.0777(13) Uani 1 1 d . . . . .
H11A H -0.151313 0.714436 0.167217 0.093 Uiso 1 1 calc R U . . .
H11B H -0.116012 0.811556 0.166384 0.093 Uiso 1 1 calc R U . . .
C12 C -0.0497(5) 0.7305(6) 0.14189(16) 0.0777(13) Uani 1 1 d . . . . .
H12A H -0.029588 0.784414 0.132666 0.093 Uiso 1 1 calc R U . . .
H12B H -0.086257 0.700015 0.127237 0.093 Uiso 1 1 calc R U . . .
C21 C -0.2033(5) 0.5369(5) 0.12022(17) 0.066(2) Uani 1 1 d . . . . .
H21A H -0.262104 0.530662 0.112533 0.099 Uiso 1 1 calc R U . . .
H21B H -0.204249 0.568809 0.138889 0.099 Uiso 1 1 calc R U . . .
H21C H -0.168468 0.568076 0.105829 0.099 Uiso 1 1 calc R U . . .
C22 C -0.2222(4) 0.3959(5) 0.14584(16) 0.063(2) Uani 1 1 d . . . . .
H22A H -0.280595 0.393670 0.137496 0.094 Uiso 1 1 calc R U . . .
H22B H -0.199281 0.337540 0.147609 0.094 Uiso 1 1 calc R U . . .
H22C H -0.223702 0.422722 0.165437 0.094 Uiso 1 1 calc R U . . .
C23 C -0.1647(4) 0.4487(4) 0.12551(15) 0.0446(17) Uani 1 1 d . . . . .
H23 H -0.162593 0.418604 0.106004 0.054 Uiso 1 1 calc R U . . .
C24 C -0.0745(4) 0.4541(4) 0.13732(13) 0.0337(15) Uani 1 1 d . . . . .
C25 C -0.0427(4) 0.4350(4) 0.16531(14) 0.0416(17) Uani 1 1 d . . . . .
H25 H -0.073962 0.414328 0.181801 0.050 Uiso 1 1 calc R U . . .
C26 C 0.0461(4) 0.4528(4) 0.16399(14) 0.0371(16) Uani 1 1 d . . . . .
C27 C 0.1154(6) 0.4354(6) 0.1865(2) 0.0878(10) Uani 1 1 d . . . . .
C28 C 0.1985(5) 0.4849(6) 0.17997(19) 0.0878(10) Uani 1 1 d . . . . .
H28A H 0.187216 0.547427 0.180920 0.105 Uiso 1 1 calc R U . . .
H28B H 0.218164 0.471007 0.159784 0.105 Uiso 1 1 calc R U . . .
C29 C 0.0870(6) 0.4589(6) 0.21758(18) 0.0878(10) Uani 1 1 d . . . . .
H29A H 0.034517 0.426206 0.222577 0.105 Uiso 1 1 calc R U . . .
H29B H 0.073046 0.520821 0.218402 0.105 Uiso 1 1 calc R U . . .
C30 C 0.1372(6) 0.3414(6) 0.18489(19) 0.0878(10) Uani 1 1 d . . . . .
H30A H 0.160165 0.327767 0.165105 0.105 Uiso 1 1 calc R U . . .
H30B H 0.084629 0.306780 0.187885 0.105 Uiso 1 1 calc R U . . .
C31 C 0.2066(6) 0.3183(6) 0.20953(19) 0.0878(10) Uani 1 1 d . . . . .
H31 H 0.218428 0.255226 0.209718 0.105 Uiso 1 1 calc R U . . .
C32 C 0.1730(6) 0.3468(6) 0.23852(19) 0.0878(10) Uani 1 1 d . . . . .
H32A H 0.117440 0.317796 0.242051 0.105 Uiso 1 1 calc R U . . .
H32B H 0.213638 0.328376 0.254270 0.105 Uiso 1 1 calc R U . . .
C33 C 0.1605(6) 0.4379(6) 0.2408(2) 0.0878(10) Uani 1 1 d . . . . .
H33 H 0.142265 0.453808 0.261240 0.105 Uiso 1 1 calc R U . . .
C34 C 0.2392(6) 0.4858(6) 0.23245(18) 0.0878(10) Uani 1 1 d . . . . .
H34A H 0.226983 0.548169 0.232701 0.105 Uiso 1 1 calc R U . . .
H34B H 0.285398 0.474261 0.247148 0.105 Uiso 1 1 calc R U . . .
C35 C 0.2689(6) 0.4607(6) 0.20270(19) 0.0878(10) Uani 1 1 d . . . . .
H35 H 0.322643 0.493059 0.198064 0.105 Uiso 1 1 calc R U . . .
C36 C 0.2868(6) 0.3683(5) 0.20140(19) 0.0878(10) Uani 1 1 d . . . . .
H36A H 0.334162 0.353830 0.215311 0.105 Uiso 1 1 calc R U . . .
H36B H 0.304888 0.352418 0.181197 0.105 Uiso 1 1 calc R U . . .
C41 C -0.2346(5) 0.5678(5) 0.03081(18) 0.076(3) Uani 1 1 d . . . . .
H41A H -0.274520 0.525234 0.022527 0.114 Uiso 1 1 calc R U . . .
H41B H -0.259552 0.593293 0.048586 0.114 Uiso 1 1 calc R U . . .
H41C H -0.224373 0.612897 0.016140 0.114 Uiso 1 1 calc R U . . .
C42 C -0.1112(5) 0.4786(5) 0.01267(17) 0.070(2) Uani 1 1 d . . . . .
H42A H -0.057013 0.451836 0.018930 0.105 Uiso 1 1 calc R U . . .
H42B H -0.150930 0.434321 0.005452 0.105 Uiso 1 1 calc R U . . .
H42C H -0.100108 0.519893 -0.003203 0.105 Uiso 1 1 calc R U . . .
C43 C -0.1509(4) 0.5249(5) 0.03873(15) 0.053(2) Uani 1 1 d . . . . .
H43 H -0.162924 0.481087 0.054315 0.063 Uiso 1 1 calc R U . . .
C44 C -0.0879(4) 0.5885(4) 0.05155(14) 0.0424(17) Uani 1 1 d . . . . .
C45 C -0.0784(4) 0.6737(4) 0.04531(14) 0.0501(19) Uani 1 1 d . . . . .
H45 H -0.113483 0.706594 0.032248 0.060 Uiso 1 1 calc R U . . .
C46 C -0.0081(4) 0.7036(4) 0.06155(14) 0.0368(16) Uani 1 1 d . . . . .
C47 C 0.0291(4) 0.7922(4) 0.06166(13) 0.0329(15) Uani 1 1 d . . . . .
C48 C 0.1095(4) 0.8005(4) 0.08125(12) 0.0351(16) Uani 1 1 d . . . . .
H48A H 0.153643 0.759284 0.074535 0.042 Uiso 1 1 calc R U . . .
H48B H 0.094827 0.786056 0.101922 0.042 Uiso 1 1 calc R U . . .
C49 C 0.0553(4) 0.8161(4) 0.02978(13) 0.0416(17) Uani 1 1 d . . . . .
H49A H 0.098931 0.774889 0.022683 0.050 Uiso 1 1 calc R U . . .
H49B H 0.004442 0.812232 0.016505 0.050 Uiso 1 1 calc R U . . .
C50 C -0.0375(4) 0.8594(4) 0.07177(15) 0.0489(19) Uani 1 1 d . . . . .
H50A H -0.089205 0.855940 0.058851 0.059 Uiso 1 1 calc R U . . .
H50B H -0.055277 0.846291 0.092252 0.059 Uiso 1 1 calc R U . . .
C51 C -0.0012(5) 0.9490(4) 0.07060(16) 0.0516(19) Uani 1 1 d . . . . .
H51 H -0.045433 0.990931 0.077432 0.062 Uiso 1 1 calc R U . . .
C52 C 0.0247(5) 0.9706(4) 0.03870(15) 0.053(2) Uani 1 1 d . . . . .
H52A H -0.026239 0.967227 0.025461 0.064 Uiso 1 1 calc R U . . .
H52B H 0.047750 1.029817 0.037830 0.064 Uiso 1 1 calc R U . . .
C53 C 0.0923(4) 0.9078(4) 0.02865(13) 0.0406(17) Uani 1 1 d . . . . .
H53 H 0.108644 0.921542 0.007841 0.049 Uiso 1 1 calc R U . . .
C54 C 0.1713(4) 0.9133(4) 0.04829(13) 0.0429(17) Uani 1 1 d . . . . .
H54A H 0.196025 0.971757 0.047340 0.051 Uiso 1 1 calc R U . . .
H54B H 0.215301 0.872041 0.041455 0.051 Uiso 1 1 calc R U . . .
C55 C 0.1462(4) 0.8924(4) 0.08006(13) 0.0390(16) Uani 1 1 d . . . . .
H55 H 0.198151 0.896376 0.093210 0.047 Uiso 1 1 calc R U . . .
C56 C 0.0786(4) 0.9551(4) 0.09052(15) 0.0482(18) Uani 1 1 d . . . . .
H56A H 0.101846 1.014246 0.089973 0.058 Uiso 1 1 calc R U . . .
H56B H 0.062962 0.941764 0.111187 0.058 Uiso 1 1 calc R U . . .
C61 C 0.0215(4) 0.2629(4) 0.08964(15) 0.055(2) Uani 1 1 d . . . . .
H61A H -0.018596 0.215368 0.086091 0.083 Uiso 1 1 calc R U . . .
H61B H 0.072310 0.241576 0.100323 0.083 Uiso 1 1 calc R U . . .
H61C H -0.006768 0.307185 0.101478 0.083 Uiso 1 1 calc R U . . .
C62 C 0.0877(5) 0.2324(4) 0.04044(16) 0.064(2) Uani 1 1 d . . . . .
H62A H 0.046271 0.185543 0.037793 0.096 Uiso 1 1 calc R U . . .
H62B H 0.101468 0.257109 0.021122 0.096 Uiso 1 1 calc R U . . .
H62C H 0.140245 0.210192 0.049781 0.096 Uiso 1 1 calc R U . . .
C63 C 0.0489(4) 0.3013(4) 0.05998(14) 0.0434(18) Uani 1 1 d . . . . .
H63 H -0.003626 0.324153 0.049760 0.052 Uiso 1 1 calc R U . . .
C64 C 0.1107(5) 0.3747(4) 0.06459(12) 0.0358(16) Uani 1 1 d . . . . .
C65 C 0.1967(4) 0.3773(4) 0.05911(12) 0.0333(15) Uani 1 1 d . . . . .
H65 H 0.230801 0.333402 0.050562 0.040 Uiso 1 1 calc R U . . .
C66 C 0.2245(4) 0.4584(4) 0.06871(12) 0.0296(15) Uani 1 1 d . . . . .
C67 C 0.3140(4) 0.4956(3) 0.06850(12) 0.0283(14) Uani 1 1 d . . . . .
C68 C 0.3499(4) 0.5050(4) 0.10019(12) 0.0385(16) Uani 1 1 d . . . . .
H68A H 0.311969 0.543290 0.111688 0.046 Uiso 1 1 calc R U . . .
H68B H 0.350786 0.448162 0.109969 0.046 Uiso 1 1 calc R U . . .
C69 C 0.3147(4) 0.5842(4) 0.05369(13) 0.0372(16) Uani 1 1 d . . . . .
H69A H 0.292032 0.579188 0.033219 0.045 Uiso 1 1 calc R U . . .
H69B H 0.276599 0.623652 0.064673 0.045 Uiso 1 1 calc R U . . .
C70 C 0.3747(4) 0.4357(4) 0.05124(13) 0.0380(16) Uani 1 1 d . . . . .
H70A H 0.375875 0.378307 0.060659 0.046 Uiso 1 1 calc R U . . .
H70B H 0.353234 0.428861 0.030685 0.046 Uiso 1 1 calc R U . . .
C71 C 0.4664(4) 0.4736(4) 0.05097(14) 0.0436(18) Uani 1 1 d . . . . .
H71 H 0.505065 0.434400 0.039716 0.052 Uiso 1 1 calc R U . . .
C72 C 0.4647(4) 0.5612(4) 0.03601(14) 0.0483(18) Uani 1 1 d . . . . .
H72A H 0.443677 0.555207 0.015366 0.058 Uiso 1 1 calc R U . . .
H72B H 0.523477 0.585459 0.035570 0.058 Uiso 1 1 calc R U . . .
C73 C 0.4054(4) 0.6213(4) 0.05306(14) 0.0445(17) Uani 1 1 d . . . . .
H73 H 0.404193 0.678817 0.043277 0.053 Uiso 1 1 calc R U . . .
C74 C 0.4398(4) 0.6305(4) 0.08471(14) 0.0438(18) Uani 1 1 d . . . . .
H74A H 0.402689 0.670340 0.095904 0.053 Uiso 1 1 calc R U . . .
H74B H 0.498637 0.654600 0.084411 0.053 Uiso 1 1 calc R U . . .
C75 C 0.4411(4) 0.5422(4) 0.09994(13) 0.0396(17) Uani 1 1 d . . . . .
H75 H 0.463027 0.548397 0.120696 0.048 Uiso 1 1 calc R U . . .
C76 C 0.5000(4) 0.4823(4) 0.08273(14) 0.0472(18) Uani 1 1 d . . . . .
H76A H 0.501636 0.425152 0.092312 0.057 Uiso 1 1 calc R U . . .
H76B H 0.559207 0.505701 0.082668 0.057 Uiso 1 1 calc R U . . .
C101 C 0.7556(4) 0.9176(4) 0.10926(12) 0.0337(15) Uani 1 1 d . . . . .
H10C H 0.804420 0.957892 0.107226 0.040 Uiso 1 1 calc R U . . .
H10D H 0.773708 0.870955 0.122825 0.040 Uiso 1 1 calc R U . . .
C102 C 0.7344(4) 0.8821(4) 0.08095(14) 0.0373(16) Uani 1 1 d . . . . .
C103 C 0.6895(5) 0.8053(4) 0.07832(16) 0.054(2) Uani 1 1 d . . . . .
H103 H 0.676645 0.773364 0.095616 0.065 Uiso 1 1 calc R U . . .
C104 C 0.6626(5) 0.7739(5) 0.0505(2) 0.064(2) Uani 1 1 d . . . . .
H104 H 0.629823 0.722483 0.049470 0.077 Uiso 1 1 calc R U . . .
C105 C 0.6828(5) 0.8162(6) 0.02465(17) 0.063(2) Uani 1 1 d . . . . .
C106 C 0.6526(6) 0.7816(6) -0.00505(19) 0.107(4) Uani 1 1 d . . . . .
H10E H 0.620455 0.728182 -0.002053 0.160 Uiso 1 1 calc R U . . .
H10F H 0.615229 0.823942 -0.014760 0.160 Uiso 1 1 calc R U . . .
H10G H 0.702451 0.770156 -0.017524 0.160 Uiso 1 1 calc R U . . .
C107 C 0.7291(5) 0.8901(5) 0.02680(16) 0.055(2) Uani 1 1 d . . . . .
H107 H 0.744672 0.919681 0.009261 0.066 Uiso 1 1 calc R U . . .
C108 C 0.7543(4) 0.9235(4) 0.05422(15) 0.0431(17) Uani 1 1 d . . . . .
H108 H 0.785903 0.975707 0.054844 0.052 Uiso 1 1 calc R U . . .
C109 C 0.5201(4) 0.9535(4) 0.06604(14) 0.0493(19) Uani 1 1 d . . . . .
H10H H 0.577288 0.942175 0.057452 0.059 Uiso 1 1 calc R U . . .
H10I H 0.503875 1.013785 0.061930 0.059 Uiso 1 1 calc R U . . .
C110 C 0.4541(5) 0.8929(5) 0.05358(17) 0.071(2) Uani 1 1 d . . . . .
H11C H 0.424962 0.918147 0.036066 0.086 Uiso 1 1 calc R U . . .
H11D H 0.480924 0.837817 0.047790 0.086 Uiso 1 1 calc R U . . .
C111 C 0.3931(5) 0.8800(5) 0.07775(15) 0.059(2) Uani 1 1 d . . . . .
H11E H 0.364570 0.823408 0.076091 0.071 Uiso 1 1 calc R U . . .
H11F H 0.348687 0.925521 0.077721 0.071 Uiso 1 1 calc R U . . .
C112 C 0.4470(5) 0.8847(5) 0.10464(16) 0.070(2) Uani 1 1 d . . . . .
H11G H 0.414384 0.910921 0.121014 0.083 Uiso 1 1 calc R U . . .
H11H H 0.465402 0.826430 0.110763 0.083 Uiso 1 1 calc R U . . .
C121 C 0.2890(5) 1.0786(6) 0.1271(2) 0.0952(19) Uani 1 1 d . . . . .
H12C H 0.273023 1.061316 0.106979 0.143 Uiso 1 1 calc R U . . .
H12D H 0.237328 1.080941 0.139355 0.143 Uiso 1 1 calc R U . . .
H12E H 0.329452 1.036762 0.135539 0.143 Uiso 1 1 calc R U . . .
C122 C 0.2772(5) 1.2303(6) 0.1114(2) 0.0952(19) Uani 1 1 d . . . . .
H12F H 0.307423 1.285474 0.111667 0.143 Uiso 1 1 calc R U . . .
H12G H 0.222162 1.236136 0.121561 0.143 Uiso 1 1 calc R U . . .
H12H H 0.266628 1.212765 0.090828 0.143 Uiso 1 1 calc R U . . .
C123 C 0.3302(5) 1.1649(6) 0.1265(2) 0.0952(19) Uani 1 1 d . . . . .
H123 H 0.335522 1.183838 0.147524 0.114 Uiso 1 1 calc R U . . .
C124 C 0.4191(4) 1.1599(4) 0.11506(14) 0.0374(16) Uani 1 1 d . . . . .
C125 C 0.4531(4) 1.1867(4) 0.08843(13) 0.0412(17) Uani 1 1 d . . . . .
H125 H 0.422789 1.212293 0.072363 0.049 Uiso 1 1 calc R U . . .
C126 C 0.5415(4) 1.1682(4) 0.08995(13) 0.0316(15) Uani 1 1 d . . . . .
C127 C 0.6129(4) 1.1924(3) 0.06982(12) 0.0306(15) Uani 1 1 d . . . . .
C128 C 0.6946(4) 1.1403(4) 0.07563(15) 0.0491(19) Uani 1 1 d . . . . .
H12I H 0.682850 1.078753 0.071877 0.059 Uiso 1 1 calc R U . . .
H12J H 0.712176 1.146629 0.096619 0.059 Uiso 1 1 calc R U . . .
C129 C 0.6351(5) 1.2870(4) 0.07572(16) 0.056(2) Uani 1 1 d . . . . .
H12K H 0.651807 1.294065 0.096761 0.067 Uiso 1 1 calc R U . . .
H12L H 0.583515 1.322778 0.071930 0.067 Uiso 1 1 calc R U . . .
C130 C 0.5860(5) 1.1849(5) 0.03693(14) 0.063(2) Uani 1 1 d . . . . .
H13A H 0.534810 1.221174 0.033010 0.076 Uiso 1 1 calc R U . . .
H13B H 0.570856 1.124707 0.032227 0.076 Uiso 1 1 calc R U . . .
C131 C 0.6625(5) 1.2151(5) 0.01697(15) 0.061(2) Uani 1 1 d . . . . .
H131 H 0.646613 1.208890 -0.004411 0.073 Uiso 1 1 calc R U . . .
C132 C 0.6803(5) 1.3090(5) 0.02430(16) 0.064(2) Uani 1 1 d . . . . .
H13C H 0.725587 1.331347 0.011140 0.077 Uiso 1 1 calc R U . . .
H13D H 0.627489 1.343255 0.020889 0.077 Uiso 1 1 calc R U . . .
C133 C 0.7089(5) 1.3180(4) 0.05603(17) 0.059(2) Uani 1 1 d . . . . .
H133 H 0.722278 1.379489 0.060470 0.071 Uiso 1 1 calc R U . . .
C134 C 0.7868(5) 1.2632(5) 0.06226(16) 0.058(2) Uani 1 1 d . . . . .
H13E H 0.835275 1.283057 0.050008 0.070 Uiso 1 1 calc R U . . .
H13F H 0.803857 1.269199 0.083313 0.070 Uiso 1 1 calc R U . . .
C135 C 0.7683(5) 1.1706(5) 0.05559(16) 0.057(2) Uani 1 1 d . . . . .
H135 H 0.820875 1.135304 0.059504 0.069 Uiso 1 1 calc R U . . .
C136 C 0.7402(5) 1.1598(5) 0.02428(16) 0.061(2) Uani 1 1 d . . . . .
H13G H 0.725734 1.098770 0.020662 0.073 Uiso 1 1 calc R U . . .
H13H H 0.788051 1.175495 0.011073 0.073 Uiso 1 1 calc R U . . .
C141 C 0.5163(5) 1.3477(4) 0.16316(15) 0.058(2) Uani 1 1 d . . . . .
H14A H 0.474270 1.393141 0.166855 0.088 Uiso 1 1 calc R U . . .
H14B H 0.568563 1.372834 0.154853 0.088 Uiso 1 1 calc R U . . .
H14C H 0.491958 1.306085 0.149137 0.088 Uiso 1 1 calc R U . . .
C142 C 0.5726(5) 1.3662(4) 0.21522(16) 0.062(2) Uani 1 1 d . . . . .
H14D H 0.530035 1.411632 0.218200 0.092 Uiso 1 1 calc R U . . .
H14E H 0.583224 1.336203 0.233965 0.092 Uiso 1 1 calc R U . . .
H14F H 0.626411 1.391496 0.208246 0.092 Uiso 1 1 calc R U . . .
C143 C 0.5386(4) 1.3023(4) 0.19219(13) 0.0382(16) Uani 1 1 d . . . . .
H143 H 0.484824 1.275832 0.200006 0.046 Uiso 1 1 calc R U . . .
C144 C 0.6041(4) 1.2310(4) 0.18724(12) 0.0306(15) Uani 1 1 d . . . . .
C145 C 0.6916(4) 1.2319(4) 0.19101(12) 0.0317(15) Uani 1 1 d . . . . .
H145 H 0.725411 1.277336 0.199001 0.038 Uiso 1 1 calc R U . . .
C146 C 0.7210(4) 1.1535(4) 0.18083(12) 0.0285(15) Uani 1 1 d . . . . .
C147 C 0.8127(4) 1.1210(4) 0.17967(12) 0.0270(14) Uani 1 1 d . . . . .
C148 C 0.8698(4) 1.1768(4) 0.19961(14) 0.0395(17) Uani 1 1 d . . . . .
H14G H 0.848685 1.173996 0.220174 0.047 Uiso 1 1 calc R U . . .
H14H H 0.866420 1.237242 0.192960 0.047 Uiso 1 1 calc R U . . .
C149 C 0.8197(4) 1.0272(4) 0.19042(13) 0.0369(16) Uani 1 1 d . . . . .
H14I H 0.797802 1.023075 0.210856 0.044 Uiso 1 1 calc R U . . .
H14J H 0.783561 0.990033 0.177611 0.044 Uiso 1 1 calc R U . . .
C150 C 0.8478(4) 1.1253(4) 0.14809(12) 0.0360(16) Uani 1 1 d . . . . .
H15A H 0.844917 1.185212 0.140793 0.043 Uiso 1 1 calc R U . . .
H15B H 0.812092 1.089141 0.134814 0.043 Uiso 1 1 calc R U . . .
C151 C 0.9414(4) 1.0939(4) 0.14763(13) 0.0408(17) Uani 1 1 d . . . . .
H151 H 0.962947 1.096937 0.126889 0.049 Uiso 1 1 calc R U . . .
C152 C 0.9968(4) 1.1508(4) 0.16712(14) 0.0488(19) Uani 1 1 d . . . . .
H15C H 0.993934 1.210846 0.159964 0.059 Uiso 1 1 calc R U . . .
H15D H 1.057427 1.131651 0.166369 0.059 Uiso 1 1 calc R U . . .
C153 C 0.9646(4) 1.1460(4) 0.19876(14) 0.0434(18) Uani 1 1 d . . . . .
H153 H 1.000965 1.183217 0.211864 0.052 Uiso 1 1 calc R U . . .
C154 C 0.9667(4) 1.0542(4) 0.20997(13) 0.0472(18) Uani 1 1 d . . . . .
H15E H 0.943842 1.052128 0.230319 0.057 Uiso 1 1 calc R U . . .
H15F H 1.026815 1.033413 0.210583 0.057 Uiso 1 1 calc R U . . .
C155 C 0.9126(4) 0.9960(4) 0.18973(13) 0.0372(16) Uani 1 1 d . . . . .
H155 H 0.915839 0.935279 0.196872 0.045 Uiso 1 1 calc R U . . .
C156 C 0.9465(4) 1.0018(4) 0.15820(13) 0.0408(16) Uani 1 1 d . . . . .
H15G H 1.006934 0.981774 0.157734 0.049 Uiso 1 1 calc R U . . .
H15H H 0.911898 0.964474 0.144954 0.049 Uiso 1 1 calc R U . . .
C161 C 0.2747(9) 1.0293(10) 0.2237(4) 0.063(2) Uani 0.492(7) 1 d D . P A 2
H16A H 0.235804 1.072877 0.231630 0.095 Uiso 0.492(7) 1 calc R U P A 2
H16B H 0.247744 1.002000 0.206382 0.095 Uiso 0.492(7) 1 calc R U P A 2
H16C H 0.286597 0.985881 0.238818 0.095 Uiso 0.492(7) 1 calc R U P A 2
C162 C 0.4051(10) 1.1200(9) 0.2405(3) 0.063(2) Uani 0.492(7) 1 d D . P A 2
H16D H 0.365020 1.161669 0.248977 0.095 Uiso 0.492(7) 1 calc R U P A 2
H16E H 0.421663 1.078033 0.255722 0.095 Uiso 0.492(7) 1 calc R U P A 2
H16F H 0.456442 1.149900 0.233559 0.095 Uiso 0.492(7) 1 calc R U P A 2
C163 C 0.3610(9) 1.0730(11) 0.2143(4) 0.063(2) Uani 0.492(7) 1 d D . P A 2
H163 H 0.347507 1.116394 0.198599 0.076 Uiso 0.492(7) 1 calc R U P A 2
C261 C 0.2894(10) 1.0754(10) 0.2080(3) 0.063(2) Uani 0.508(7) 1 d D . P A 1
H26A H 0.253431 1.113089 0.220010 0.095 Uiso 0.508(7) 1 calc R U P A 1
H26B H 0.294915 1.099709 0.188093 0.095 Uiso 0.508(7) 1 calc R U P A 1
H26C H 0.262647 1.018500 0.206601 0.095 Uiso 0.508(7) 1 calc R U P A 1
C262 C 0.3704(10) 1.0365(9) 0.2537(3) 0.063(2) Uani 0.508(7) 1 d D . P A 1
H26D H 0.428355 1.031951 0.262264 0.095 Uiso 0.508(7) 1 calc R U P A 1
H26E H 0.336597 1.077452 0.265266 0.095 Uiso 0.508(7) 1 calc R U P A 1
H26F H 0.342458 0.980092 0.254174 0.095 Uiso 0.508(7) 1 calc R U P A 1
C263 C 0.3760(11) 1.0674(12) 0.2219(3) 0.063(2) Uani 0.508(7) 1 d D . P A 1
H263 H 0.404266 1.125085 0.221808 0.076 Uiso 0.508(7) 1 calc R U P A 1
C164 C 0.4249(4) 1.0084(4) 0.20157(15) 0.0474(19) Uani 1 1 d D . . . .
C165 C 0.4388(5) 0.9236(4) 0.20701(16) 0.060(2) Uani 1 1 d . . . . .
H165 H 0.410756 0.889396 0.221399 0.072 Uiso 1 1 calc R U . . .
C166 C 0.5020(4) 0.8962(4) 0.18748(13) 0.0379(16) Uani 1 1 d . . . . .
C167 C 0.5430(4) 0.8090(4) 0.18555(12) 0.0369(16) Uani 1 1 d . . . . .
C168 C 0.4756(4) 0.7419(4) 0.17592(15) 0.0482(19) Uani 1 1 d . . . . .
H16G H 0.426569 0.743295 0.189712 0.058 Uiso 1 1 calc R U . . .
H16H H 0.453608 0.756217 0.155900 0.058 Uiso 1 1 calc R U . . .
C169 C 0.5782(5) 0.7829(4) 0.21600(14) 0.053(2) Uani 1 1 d . . . . .
H16I H 0.531347 0.785675 0.230627 0.064 Uiso 1 1 calc R U . . .
H16J H 0.623430 0.824050 0.222217 0.064 Uiso 1 1 calc R U . . .
C170 C 0.6170(4) 0.8055(4) 0.16359(14) 0.0425(17) Uani 1 1 d . . . . .
H17A H 0.661251 0.848260 0.169262 0.051 Uiso 1 1 calc R U . . .
H17B H 0.595273 0.820302 0.143572 0.051 Uiso 1 1 calc R U . . .
C171 C 0.6578(4) 0.7149(4) 0.16301(13) 0.0402(17) Uani 1 1 d . . . . .
H171 H 0.706586 0.713295 0.148761 0.048 Uiso 1 1 calc R U . . .
C172 C 0.6896(5) 0.6919(5) 0.19426(15) 0.057(2) Uani 1 1 d . . . . .
H17C H 0.716740 0.634406 0.193997 0.068 Uiso 1 1 calc R U . . .
H17D H 0.733488 0.734019 0.200790 0.068 Uiso 1 1 calc R U . . .
C173 C 0.6160(5) 0.6919(5) 0.21571(15) 0.058(2) Uani 1 1 d . . . . .
H173 H 0.637645 0.676627 0.235931 0.070 Uiso 1 1 calc R U . . .
C174 C 0.5468(5) 0.6291(4) 0.20629(15) 0.060(2) Uani 1 1 d . . . . .
H17E H 0.570348 0.570058 0.206332 0.072 Uiso 1 1 calc R U . . .
H17F H 0.498580 0.631234 0.220401 0.072 Uiso 1 1 calc R U . . .
C175 C 0.5147(5) 0.6517(4) 0.17566(15) 0.0472(18) Uani 1 1 d . . . . .
H175 H 0.469872 0.609307 0.169302 0.057 Uiso 1 1 calc R U . . .
C176 C 0.5879(4) 0.6512(4) 0.15371(15) 0.0515(19) Uani 1 1 d . . . . .
H17G H 0.565544 0.666593 0.133825 0.062 Uiso 1 1 calc R U . . .
H17H H 0.612713 0.592756 0.152591 0.062 Uiso 1 1 calc R U . . .
B1 B -0.0039(5) 0.4799(5) 0.08551(16) 0.0345(19) Uani 1 1 d . . . . .
B2 B 0.4923(5) 1.1215(5) 0.16644(16) 0.0353(18) Uani 1 1 d . . . . .
N1 N -0.0076(3) 0.4808(3) 0.12017(10) 0.0317(12) Uani 1 1 d . . . . .
N2 N 0.0670(3) 0.4812(3) 0.13689(11) 0.0347(13) Uani 1 1 d . . . . .
N3 N -0.0254(3) 0.5682(3) 0.07183(10) 0.0350(13) Uani 1 1 d . . . . .
N4 N 0.0234(3) 0.6402(3) 0.07844(10) 0.0341(13) Uani 1 1 d . . . . .
N5 N 0.0870(3) 0.4512(3) 0.07621(10) 0.0360(13) Uani 1 1 d . . . . .
N6 N 0.1584(3) 0.5033(3) 0.07941(10) 0.0314(12) Uani 1 1 d . . . . .
N7 N 0.4858(3) 1.1271(3) 0.13165(10) 0.0340(13) Uani 1 1 d . . . . .
N8 N 0.5608(3) 1.1317(3) 0.11605(10) 0.0317(12) Uani 1 1 d . . . . .
N9 N 0.5817(3) 1.1542(3) 0.17562(10) 0.0283(12) Uani 1 1 d . . . . .
N10 N 0.6545(3) 1.1051(3) 0.17135(9) 0.0290(12) Uani 1 1 d . . . . .
N11 N 0.4757(3) 1.0310(3) 0.17859(11) 0.0347(13) Uani 1 1 d . . . . .
N12 N 0.5246(3) 0.9624(3) 0.16969(10) 0.0342(13) Uani 1 1 d . . . . .
O1 O 0.0226(3) 0.6785(3) 0.14910(9) 0.0478(12) Uani 1 1 d . . . . .
O2 O 0.5209(3) 0.9368(3) 0.09758(9) 0.0440(12) Uani 1 1 d . . . . .
Ca1 Ca 0.12868(8) 0.61427(7) 0.11763(3) 0.0315(3) Uani 1 1 d . . . . .
Ca2 Ca 0.62640(8) 0.99741(8) 0.13136(2) 0.0302(3) Uani 1 1 d . . . . .
H1B2 H 0.442(3) 1.169(2) 0.1755(8) 0.002(11) Uiso 1 1 d . . . . .
H1B1 H -0.056(3) 0.435(3) 0.0795(9) 0.012(12) Uiso 1 1 d . . . . .

loop_
_atom_site_aniso_label
_atom_site_aniso_U_11
_atom_site_aniso_U_22
_atom_site_aniso_U_33
_atom_site_aniso_U_23
_atom_site_aniso_U_13
_atom_site_aniso_U_12
C1 0.035(4) 0.037(4) 0.030(4) -0.007(3) 0.005(3) 0.019(3)
C2 0.036(4) 0.029(4) 0.057(5) -0.011(3) -0.005(3) -0.005(3)
C3 0.040(4) 0.037(4) 0.047(4) 0.002(3) -0.013(3) -0.001(3)
C4 0.057(5) 0.050(5) 0.038(4) 0.005(3) -0.017(4) -0.003(4)
C5 0.068(6) 0.059(5) 0.032(4) -0.010(3) -0.002(4) 0.012(4)
C6 0.095(7) 0.086(6) 0.056(5) -0.018(5) 0.002(5) 0.018(6)
C7 0.068(6) 0.048(4) 0.044(5) -0.011(4) -0.005(4) 0.011(4)
C8 0.068(6) 0.035(4) 0.044(4) -0.008(3) -0.006(4) 0.005(4)
C9 0.067(3) 0.112(4) 0.054(3) -0.009(2) -0.002(2) 0.036(3)
C10 0.067(3) 0.112(4) 0.054(3) -0.009(2) -0.002(2) 0.036(3)
C11 0.067(3) 0.112(4) 0.054(3) -0.009(2) -0.002(2) 0.036(3)
C12 0.067(3) 0.112(4) 0.054(3) -0.009(2) -0.002(2) 0.036(3)
C21 0.039(5) 0.076(6) 0.083(6) 0.009(5) -0.007(4) 0.013(4)
C22 0.041(5) 0.069(5) 0.078(6) 0.003(4) 0.004(4) -0.008(4)
C23 0.036(5) 0.046(4) 0.052(4) 0.003(3) -0.005(3) 0.003(4)
C24 0.032(4) 0.033(4) 0.036(4) -0.002(3) -0.004(3) -0.001(3)
C25 0.048(5) 0.039(4) 0.037(4) 0.005(3) 0.004(3) -0.010(4)
C26 0.041(5) 0.028(4) 0.043(4) 0.004(3) -0.001(3) -0.006(3)
C27 0.086(2) 0.091(2) 0.086(2) 0.024(2) -0.0384(18) -0.0066(19)
C28 0.086(2) 0.091(2) 0.086(2) 0.024(2) -0.0384(18) -0.0066(19)
C29 0.086(2) 0.091(2) 0.086(2) 0.024(2) -0.0384(18) -0.0066(19)
C30 0.086(2) 0.091(2) 0.086(2) 0.024(2) -0.0384(18) -0.0066(19)
C31 0.086(2) 0.091(2) 0.086(2) 0.024(2) -0.0384(18) -0.0066(19)
C32 0.086(2) 0.091(2) 0.086(2) 0.024(2) -0.0384(18) -0.0066(19)
C33 0.086(2) 0.091(2) 0.086(2) 0.024(2) -0.0384(18) -0.0066(19)
C34 0.086(2) 0.091(2) 0.086(2) 0.024(2) -0.0384(18) -0.0066(19)
C35 0.086(2) 0.091(2) 0.086(2) 0.024(2) -0.0384(18) -0.0066(19)
C36 0.086(2) 0.091(2) 0.086(2) 0.024(2) -0.0384(18) -0.0066(19)
C41 0.046(5) 0.076(6) 0.106(7) 0.019(5) -0.045(5) -0.017(5)
C42 0.067(6) 0.071(6) 0.071(6) 0.000(4) -0.013(4) -0.028(5)
C43 0.045(5) 0.063(5) 0.049(5) 0.013(4) -0.013(4) -0.015(4)
C44 0.042(5) 0.045(4) 0.040(4) 0.011(3) -0.008(3) -0.009(4)
C45 0.044(5) 0.052(5) 0.054(5) 0.022(4) -0.018(4) -0.007(4)
C46 0.026(4) 0.037(4) 0.048(4) 0.008(3) -0.001(3) -0.007(3)
C47 0.029(4) 0.033(4) 0.037(4) 0.007(3) -0.009(3) 0.002(3)
C48 0.038(4) 0.042(4) 0.025(3) 0.005(3) 0.004(3) 0.002(3)
C49 0.044(5) 0.042(4) 0.038(4) 0.002(3) -0.009(3) 0.004(4)
C50 0.028(4) 0.051(5) 0.067(5) 0.006(4) 0.002(3) 0.010(4)
C51 0.039(5) 0.045(4) 0.070(5) 0.003(4) 0.011(4) 0.007(4)
C52 0.060(5) 0.044(4) 0.056(5) 0.010(3) -0.009(4) 0.009(4)
C53 0.053(5) 0.038(4) 0.031(4) 0.008(3) -0.002(3) -0.004(4)
C54 0.039(5) 0.042(4) 0.047(4) 0.003(3) 0.001(3) -0.008(3)
C55 0.040(4) 0.037(4) 0.040(4) -0.007(3) -0.008(3) 0.000(3)
C56 0.056(5) 0.034(4) 0.054(5) -0.011(3) 0.004(4) 0.004(4)
C61 0.049(5) 0.038(4) 0.079(6) 0.015(4) -0.001(4) -0.009(4)
C62 0.087(6) 0.037(4) 0.068(5) -0.009(4) -0.020(4) -0.020(4)
C63 0.051(5) 0.033(4) 0.046(4) 0.006(3) -0.020(3) -0.012(4)
C64 0.054(5) 0.028(4) 0.025(3) 0.005(3) -0.011(3) -0.003(4)
C65 0.041(5) 0.021(3) 0.038(4) -0.003(3) -0.005(3) 0.002(3)
C66 0.034(4) 0.027(3) 0.028(3) -0.001(3) -0.002(3) 0.001(3)
C67 0.031(4) 0.019(3) 0.035(4) 0.002(3) -0.001(3) 0.000(3)
C68 0.046(5) 0.032(4) 0.037(4) -0.002(3) -0.008(3) 0.000(3)
C69 0.040(5) 0.032(4) 0.039(4) 0.003(3) 0.001(3) -0.002(3)
C70 0.045(5) 0.028(4) 0.040(4) -0.002(3) -0.003(3) 0.010(3)
C71 0.040(5) 0.051(4) 0.040(4) -0.013(3) 0.001(3) 0.009(4)
C72 0.046(5) 0.057(5) 0.042(4) 0.004(3) 0.001(3) -0.001(4)
C73 0.044(5) 0.045(4) 0.044(4) 0.004(3) -0.006(3) 0.000(4)
C74 0.033(4) 0.048(4) 0.051(4) -0.008(3) 0.011(3) -0.011(3)
C75 0.039(5) 0.046(4) 0.034(4) -0.005(3) -0.005(3) -0.001(4)
C76 0.038(4) 0.043(4) 0.061(5) 0.000(3) -0.010(3) 0.010(4)
C101 0.020(4) 0.050(4) 0.031(4) -0.003(3) -0.008(3) -0.005(3)
C102 0.035(4) 0.028(4) 0.049(4) -0.006(3) 0.004(3) 0.007(3)
C103 0.062(6) 0.045(4) 0.056(5) -0.010(4) -0.006(4) -0.002(4)
C104 0.053(6) 0.053(5) 0.086(7) -0.029(5) -0.006(5) -0.003(4)
C105 0.056(6) 0.076(6) 0.055(5) -0.034(5) -0.023(4) 0.025(5)
C106 0.102(8) 0.125(8) 0.093(7) -0.069(6) -0.034(6) 0.024(7)
C107 0.051(5) 0.059(5) 0.056(5) -0.007(4) 0.001(4) 0.028(4)
C108 0.042(5) 0.036(4) 0.051(5) 0.000(3) -0.008(3) 0.004(3)
C109 0.051(5) 0.056(5) 0.040(4) -0.006(3) -0.011(3) -0.010(4)
C110 0.057(6) 0.091(6) 0.066(6) -0.017(5) -0.009(4) -0.015(5)
C111 0.047(5) 0.070(5) 0.060(5) 0.004(4) -0.012(4) -0.012(4)
C112 0.059(6) 0.090(6) 0.060(5) 0.003(4) -0.008(4) -0.046(5)
C121 0.047(4) 0.112(5) 0.127(5) 0.032(4) 0.004(3) 0.003(3)
C122 0.047(4) 0.112(5) 0.127(5) 0.032(4) 0.004(3) 0.003(3)
C123 0.047(4) 0.112(5) 0.127(5) 0.032(4) 0.004(3) 0.003(3)
C124 0.035(4) 0.032(4) 0.045(4) 0.001(3) -0.002(3) 0.006(3)
C125 0.036(5) 0.052(4) 0.035(4) 0.001(3) -0.008(3) 0.001(4)
C126 0.028(4) 0.034(4) 0.032(4) -0.005(3) 0.001(3) -0.003(3)
C127 0.036(4) 0.023(3) 0.032(4) -0.004(3) -0.006(3) 0.004(3)
C128 0.037(5) 0.048(4) 0.062(5) 0.012(4) 0.004(4) 0.011(4)
C129 0.045(5) 0.051(5) 0.071(5) 0.001(4) 0.005(4) -0.005(4)
C130 0.068(6) 0.089(6) 0.034(4) -0.003(4) -0.005(4) -0.028(5)
C131 0.069(6) 0.072(6) 0.041(5) 0.009(4) -0.012(4) -0.005(5)
C132 0.067(6) 0.063(5) 0.064(6) 0.022(4) 0.002(4) 0.011(5)
C133 0.059(6) 0.038(4) 0.079(6) 0.001(4) -0.008(4) -0.002(4)
C134 0.051(5) 0.070(6) 0.054(5) 0.008(4) -0.001(4) -0.011(5)
C135 0.040(5) 0.073(6) 0.059(5) 0.004(4) 0.010(4) 0.011(4)
C136 0.066(6) 0.054(5) 0.063(5) -0.002(4) 0.019(4) -0.008(5)
C141 0.056(5) 0.047(4) 0.072(5) 0.011(4) -0.002(4) 0.026(4)
C142 0.064(6) 0.040(4) 0.081(6) -0.021(4) -0.004(4) 0.012(4)
C143 0.040(4) 0.028(3) 0.047(4) -0.007(3) 0.007(3) 0.009(3)
C144 0.036(4) 0.029(4) 0.027(3) 0.001(3) -0.002(3) 0.000(3)
C145 0.037(4) 0.030(4) 0.028(4) 0.000(3) -0.003(3) -0.003(3)
C146 0.035(4) 0.027(3) 0.024(3) -0.001(3) -0.001(3) -0.002(3)
C147 0.025(4) 0.030(3) 0.026(3) -0.003(3) -0.007(3) -0.007(3)
C148 0.041(5) 0.032(4) 0.046(4) -0.009(3) -0.005(3) -0.001(3)
C149 0.036(4) 0.038(4) 0.037(4) 0.005(3) -0.004(3) 0.003(3)
C150 0.037(4) 0.037(4) 0.034(4) 0.002(3) -0.001(3) -0.007(3)
C151 0.041(5) 0.049(4) 0.033(4) -0.004(3) 0.009(3) 0.001(4)
C152 0.029(4) 0.062(5) 0.056(5) 0.001(4) 0.006(3) -0.009(4)
C153 0.037(5) 0.044(4) 0.050(4) -0.015(3) -0.011(3) -0.001(4)
C154 0.044(5) 0.065(5) 0.032(4) -0.006(3) -0.008(3) 0.018(4)
C155 0.039(4) 0.036(4) 0.037(4) 0.004(3) -0.004(3) 0.009(3)
C156 0.031(4) 0.051(4) 0.040(4) -0.001(3) -0.003(3) 0.006(4)
C161 0.065(5) 0.060(4) 0.065(5) -0.007(3) 0.034(4) 0.006(4)
C162 0.065(5) 0.060(4) 0.065(5) -0.007(3) 0.034(4) 0.006(4)
C163 0.065(5) 0.060(4) 0.065(5) -0.007(3) 0.034(4) 0.006(4)
C261 0.065(5) 0.060(4) 0.065(5) -0.007(3) 0.034(4) 0.006(4)
C262 0.065(5) 0.060(4) 0.065(5) -0.007(3) 0.034(4) 0.006(4)
C263 0.065(5) 0.060(4) 0.065(5) -0.007(3) 0.034(4) 0.006(4)
C164 0.056(5) 0.034(4) 0.053(5) -0.016(3) 0.020(4) -0.007(4)
C165 0.082(6) 0.039(4) 0.061(5) -0.013(4) 0.045(5) -0.018(4)
C166 0.044(5) 0.028(4) 0.041(4) -0.006(3) 0.000(3) -0.010(3)
C167 0.051(5) 0.032(4) 0.028(4) -0.005(3) 0.005(3) -0.013(3)
C168 0.050(5) 0.044(4) 0.051(4) -0.006(3) 0.012(4) -0.009(4)
C169 0.067(6) 0.050(5) 0.041(4) -0.002(3) 0.001(4) -0.007(4)
C170 0.035(4) 0.044(4) 0.049(4) -0.004(3) -0.002(3) -0.007(3)
C171 0.042(5) 0.043(4) 0.035(4) -0.008(3) -0.007(3) 0.000(4)
C172 0.056(5) 0.050(5) 0.063(5) 0.008(4) -0.015(4) -0.006(4)
C173 0.071(6) 0.063(5) 0.040(4) 0.007(4) -0.009(4) -0.008(5)
C174 0.094(7) 0.040(4) 0.048(5) 0.006(3) 0.000(4) -0.009(5)
C175 0.049(5) 0.032(4) 0.061(5) -0.011(3) -0.005(4) -0.004(4)
C176 0.056(5) 0.045(4) 0.054(5) -0.004(3) -0.009(4) 0.003(4)
B1 0.032(5) 0.033(4) 0.038(4) -0.004(3) -0.009(3) -0.011(4)
B2 0.035(5) 0.035(4) 0.035(4) -0.006(3) -0.003(3) 0.002(4)
N1 0.028(3) 0.033(3) 0.035(3) 0.004(2) -0.003(3) -0.004(3)
N2 0.029(3) 0.034(3) 0.040(3) 0.005(2) -0.008(3) -0.002(3)
N3 0.039(4) 0.028(3) 0.038(3) 0.007(2) -0.011(3) -0.006(3)
N4 0.032(3) 0.033(3) 0.037(3) 0.006(2) -0.002(2) 0.008(3)
N5 0.044(4) 0.030(3) 0.034(3) 0.000(2) -0.007(3) -0.011(3)
N6 0.031(3) 0.034(3) 0.030(3) -0.002(2) -0.004(2) -0.013(3)
N7 0.037(4) 0.030(3) 0.035(3) -0.005(2) -0.002(3) 0.004(3)
N8 0.029(3) 0.039(3) 0.026(3) -0.004(2) -0.001(2) 0.003(3)
N9 0.031(3) 0.026(3) 0.028(3) -0.006(2) -0.006(2) 0.000(3)
N10 0.035(3) 0.024(3) 0.028(3) -0.004(2) -0.002(2) 0.007(3)
N11 0.030(3) 0.035(3) 0.039(3) -0.003(2) 0.003(3) -0.002(3)
N12 0.034(3) 0.035(3) 0.034(3) -0.004(2) -0.001(2) -0.003(3)
O1 0.048(3) 0.049(3) 0.046(3) -0.005(2) -0.001(2) 0.014(2)
O2 0.043(3) 0.050(3) 0.039(3) -0.012(2) -0.001(2) -0.010(2)
Ca1 0.0322(8) 0.0294(7) 0.0329(7) 0.0001(6) -0.0032(6) 0.0009(6)
Ca2 0.0313(8) 0.0303(7) 0.0289(7) -0.0050(6) -0.0009(5) -0.0004(6)

loop_
_atom_type_symbol
_atom_type_description
_atom_type_scat_dispersion_real
_atom_type_scat_dispersion_imag
_atom_type_scat_source
C C 0.0033 0.0016 'International Tables Vol C Tables 4.2.6.8 and 6.1.1.4'
H H 0.0000 0.0000 'International Tables Vol C Tables 4.2.6.8 and 6.1.1.4'
B B 0.0013 0.0007 'International Tables Vol C Tables 4.2.6.8 and 6.1.1.4'
N N 0.0061 0.0033 'International Tables Vol C Tables 4.2.6.8 and 6.1.1.4'
O O 0.0106 0.0060 'International Tables Vol C Tables 4.2.6.8 and 6.1.1.4'
Ca Ca 0.2262 0.3064 'International Tables Vol C Tables 4.2.6.8 and 6.1.1.4'

loop_
_geom_angle_atom_site_label_1
_geom_angle_atom_site_label_2
_geom_angle_atom_site_label_3
_geom_angle
_geom_angle_site_symmetry_1
_geom_angle_site_symmetry_3
_geom_angle_publ_flag
C2 C1 Ca1 107.2(4) . . ?
C8 C2 C3 115.4(6) . . ?
C8 C2 C1 122.1(6) . . ?
C3 C2 C1 122.5(6) . . ?
C4 C3 C2 122.1(6) . . ?
C3 C4 C5 122.3(6) . . ?
C7 C5 C4 115.7(6) . . ?
C7 C5 C6 122.1(7) . . ?
C4 C5 C6 122.1(7) . . ?
C5 C7 C8 122.1(7) . . ?
C7 C8 C2 122.3(7) . . ?
O1 C9 C10 106.3(6) . . ?
C11 C10 C9 105.5(6) . . ?
C12 C11 C10 105.2(7) . . ?
C11 C12 O1 112.4(7) . . ?
C24 C23 C21 111.9(5) . . ?
C24 C23 C22 111.6(6) . . ?
C21 C23 C22 110.4(6) . . ?
N1 C24 C25 108.5(6) . . ?
N1 C24 C23 122.0(5) . . ?
C25 C24 C23 129.6(6) . . ?
C24 C25 C26 105.0(5) . . ?
N2 C26 C25 110.4(5) . . ?
N2 C26 C27 120.0(6) . . ?
C25 C26 C27 129.2(6) . . ?
C26 C27 C30 107.6(7) . . ?
C26 C27 C29 111.8(7) . . ?
C30 C27 C29 110.3(7) . . ?
C26 C27 C28 112.2(7) . . ?
C30 C27 C28 106.8(8) . . ?
C29 C27 C28 108.1(7) . . ?
C27 C28 C35 110.0(7) . . ?
C27 C29 C33 110.5(8) . . ?
C27 C30 C31 109.8(7) . . ?
C32 C31 C36 110.9(8) . . ?
C32 C31 C30 108.1(8) . . ?
C36 C31 C30 105.6(7) . . ?
C33 C32 C31 114.2(8) . . ?
C32 C33 C34 111.4(9) . . ?
C32 C33 C29 104.7(8) . . ?
C34 C33 C29 108.6(7) . . ?
C35 C34 C33 111.4(8) . . ?
C36 C35 C34 110.9(7) . . ?
C36 C35 C28 110.3(8) . . ?
C34 C35 C28 108.4(8) . . ?
C35 C36 C31 109.7(8) . . ?
C41 C43 C44 111.0(6) . . ?
C41 C43 C42 112.6(6) . . ?
C44 C43 C42 110.1(6) . . ?
C45 C44 N3 106.6(6) . . ?
C45 C44 C43 129.1(6) . . ?
N3 C44 C43 124.2(6) . . ?
C44 C45 C46 107.6(6) . . ?
N4 C46 C45 109.6(5) . . ?
N4 C46 C47 122.7(6) . . ?
C45 C46 C47 127.7(6) . . ?
C46 C47 C48 113.2(5) . . ?
C46 C47 C50 111.5(5) . . ?
C48 C47 C50 108.5(5) . . ?
C46 C47 C49 109.0(5) . . ?
C48 C47 C49 107.3(5) . . ?
C50 C47 C49 107.2(5) . . ?
C47 C48 C55 111.0(5) . . ?
C53 C49 C47 110.9(5) . . ?
C51 C50 C47 111.4(5) . . ?
C50 C51 C56 109.8(6) . . ?
C50 C51 C52 109.7(6) . . ?
C56 C51 C52 108.7(6) . . ?
C53 C52 C51 109.3(5) . . ?
C52 C53 C54 110.5(5) . . ?
C52 C53 C49 109.2(5) . . ?
C54 C53 C49 109.5(5) . . ?
C53 C54 C55 109.1(5) . . ?
C56 C55 C54 110.0(5) . . ?
C56 C55 C48 109.2(5) . . ?
C54 C55 C48 109.2(5) . . ?
C55 C56 C51 109.7(5) . . ?
C64 C63 C62 111.1(6) . . ?
C64 C63 C61 110.9(5) . . ?
C62 C63 C61 110.4(5) . . ?
N5 C64 C65 108.3(6) . . ?
N5 C64 C63 123.1(6) . . ?
C65 C64 C63 128.6(6) . . ?
C64 C65 C66 105.7(5) . . ?
N6 C66 C65 110.4(5) . . ?
N6 C66 C67 120.9(5) . . ?
C65 C66 C67 128.7(5) . . ?
C66 C67 C69 111.1(5) . . ?
C66 C67 C68 110.9(5) . . ?
C69 C67 C68 108.4(5) . . ?
C66 C67 C70 109.9(5) . . ?
C69 C67 C70 108.4(5) . . ?
C68 C67 C70 108.0(5) . . ?
C75 C68 C67 110.9(5) . . ?
C73 C69 C67 111.1(5) . . ?
C71 C70 C67 110.0(5) . . ?
C72 C71 C76 110.0(5) . . ?
C72 C71 C70 109.5(5) . . ?
C76 C71 C70 109.5(5) . . ?
C71 C72 C73 109.4(5) . . ?
C69 C73 C72 109.9(5) . . ?
C69 C73 C74 109.4(5) . . ?
C72 C73 C74 108.8(5) . . ?
C73 C74 C75 109.8(5) . . ?
C76 C75 C68 109.5(5) . . ?
C76 C75 C74 108.9(5) . . ?
C68 C75 C74 109.5(5) . . ?
C75 C76 C71 109.3(5) . . ?
C102 C101 Ca2 111.1(4) . . ?
C103 C102 C108 115.9(6) . . ?
C103 C102 C101 121.4(6) . . ?
C108 C102 C101 122.7(6) . . ?
C102 C103 C104 121.3(7) . . ?
C105 C104 C103 121.4(7) . . ?
C107 C105 C104 118.0(7) . . ?
C107 C105 C106 121.6(9) . . ?
C104 C105 C106 120.5(9) . . ?
C105 C107 C108 121.4(7) . . ?
C107 C108 C102 122.0(7) . . ?
O2 C109 C110 104.8(5) . . ?
C111 C110 C109 104.5(6) . . ?
C110 C111 C112 104.0(6) . . ?
O2 C112 C111 107.0(6) . . ?
C122 C123 C124 113.3(7) . . ?
C122 C123 C121 113.2(8) . . ?
C124 C123 C121 111.3(8) . . ?
N7 C124 C125 107.1(5) . . ?
N7 C124 C123 122.1(6) . . ?
C125 C124 C123 130.7(7) . . ?
C124 C125 C126 106.1(6) . . ?
N8 C126 C125 109.9(5) . . ?
N8 C126 C127 118.9(5) . . ?
C125 C126 C127 130.8(6) . . ?
C126 C127 C128 112.6(5) . . ?
C126 C127 C129 107.6(5) . . ?
C128 C127 C129 107.1(5) . . ?
C126 C127 C130 111.9(5) . . ?
C128 C127 C130 110.0(5) . . ?
C129 C127 C130 107.3(5) . . ?
C127 C128 C135 111.0(5) . . ?
C127 C129 C133 111.6(6) . . ?
C127 C130 C131 109.3(6) . . ?
C136 C131 C132 110.8(6) . . ?
C136 C131 C130 108.1(6) . . ?
C132 C131 C130 107.3(6) . . ?
C133 C132 C131 110.4(6) . . ?
C132 C133 C134 110.8(6) . . ?
C132 C133 C129 107.9(6) . . ?
C134 C133 C129 108.5(6) . . ?
C135 C134 C133 110.8(6) . . ?
C136 C135 C134 110.8(6) . . ?
C136 C135 C128 108.1(6) . . ?
C134 C135 C128 108.6(6) . . ?
C135 C136 C131 111.7(6) . . ?
C144 C143 C141 110.9(5) . . ?
C144 C143 C142 110.2(5) . . ?
C141 C143 C142 111.0(5) . . ?
N9 C144 C145 108.1(5) . . ?
N9 C144 C143 122.1(6) . . ?
C145 C144 C143 129.6(6) . . ?
C144 C145 C146 106.2(6) . . ?
N10 C146 C145 110.2(5) . . ?
N10 C146 C147 121.4(5) . . ?
C145 C146 C147 128.4(6) . . ?
C146 C147 C148 109.3(5) . . ?
C146 C147 C150 111.2(5) . . ?
C148 C147 C150 108.3(5) . . ?
C146 C147 C149 111.6(5) . . ?
C148 C147 C149 108.3(5) . . ?
C150 C147 C149 108.1(5) . . ?
C147 C148 C153 110.8(5) . . ?
C155 C149 C147 111.1(5) . . ?
C147 C150 C151 110.1(5) . . ?
C152 C151 C156 110.1(6) . . ?
C152 C151 C150 109.8(5) . . ?
C156 C151 C150 110.2(5) . . ?
C151 C152 C153 109.1(5) . . ?
C154 C153 C152 110.8(5) . . ?
C154 C153 C148 107.5(5) . . ?
C152 C153 C148 109.2(5) . . ?
C153 C154 C155 110.4(5) . . ?
C149 C155 C156 109.7(5) . . ?
C149 C155 C154 108.2(5) . . ?
C156 C155 C154 109.2(5) . . ?
C151 C156 C155 109.5(5) . . ?
C164 C163 C162 108.3(11) . . ?
C164 C163 C161 112.2(12) . . ?
C162 C163 C161 111.7(14) . . ?
C261 C263 C164 104.5(11) . . ?
C261 C263 C262 111.5(15) . . ?
C164 C263 C262 114.7(12) . . ?
N11 C164 C165 107.2(5) . . ?
N11 C164 C263 127.5(10) . . ?
C165 C164 C263 124.1(9) . . ?
N11 C164 C163 120.2(10) . . ?
C165 C164 C163 132.3(10) . . ?
C164 C165 C166 107.1(6) . . ?
N12 C166 C165 109.4(6) . . ?
N12 C166 C167 122.7(5) . . ?
C165 C166 C167 127.9(6) . . ?
C166 C167 C170 113.1(5) . . ?
C166 C167 C169 109.6(5) . . ?
C170 C167 C169 108.0(6) . . ?
C166 C167 C168 110.0(5) . . ?
C170 C167 C168 107.8(5) . . ?
C169 C167 C168 108.0(5) . . ?
C175 C168 C167 110.9(6) . . ?
C167 C169 C173 111.8(5) . . ?
C167 C170 C171 110.9(5) . . ?
C176 C171 C172 108.8(5) . . ?
C176 C171 C170 107.8(5) . . ?
C172 C171 C170 109.0(5) . . ?
C173 C172 C171 110.7(6) . . ?
C172 C173 C174 111.2(6) . . ?
C172 C173 C169 107.3(6) . . ?
C174 C173 C169 109.2(6) . . ?
C175 C174 C173 109.6(5) . . ?
C174 C175 C176 110.8(6) . . ?
C174 C175 C168 109.6(5) . . ?
C176 C175 C168 108.1(5) . . ?
C175 C176 C171 110.7(5) . . ?
N3 B1 N5 110.1(5) . . ?
N3 B1 N1 112.5(5) . . ?
N5 B1 N1 108.5(5) . . ?
N3 B1 Ca1 75.0(3) . . ?
N5 B1 Ca1 74.4(3) . . ?
N1 B1 Ca1 65.2(3) . . ?
N9 B2 N11 111.3(5) . . ?
N9 B2 N7 107.5(5) . . ?
N11 B2 N7 113.5(5) . . ?
N9 B2 Ca2 75.4(3) . . ?
N11 B2 Ca2 75.0(3) . . ?
N7 B2 Ca2 65.4(3) . . ?
C24 N1 N2 109.3(5) . . ?
C24 N1 B1 126.8(5) . . ?
N2 N1 B1 120.6(5) . . ?
C24 N1 Ca1 141.3(4) . . ?
N2 N1 Ca1 54.6(3) . . ?
B1 N1 Ca1 86.2(3) . . ?
C26 N2 N1 106.8(5) . . ?
C26 N2 Ca1 134.5(4) . . ?
N1 N2 Ca1 98.0(3) . . ?
C44 N3 N4 110.0(5) . . ?
C44 N3 B1 128.6(5) . . ?
N4 N3 B1 121.3(5) . . ?
C46 N4 N3 106.1(5) . . ?
C46 N4 Ca1 141.1(4) . . ?
N3 N4 Ca1 112.7(3) . . ?
C64 N5 N6 109.7(5) . . ?
C64 N5 B1 127.7(5) . . ?
N6 N5 B1 122.6(5) . . ?
C66 N6 N5 105.9(5) . . ?
C66 N6 Ca1 139.7(4) . . ?
N5 N6 Ca1 109.0(3) . . ?
N8 N7 C124 110.0(5) . . ?
N8 N7 B2 118.0(5) . . ?
C124 N7 B2 127.4(5) . . ?
N8 N7 Ca2 53.4(3) . . ?
C124 N7 Ca2 143.2(4) . . ?
B2 N7 Ca2 85.8(3) . . ?
C126 N8 N7 106.9(5) . . ?
C126 N8 Ca2 135.0(4) . . ?
N7 N8 Ca2 99.6(3) . . ?
C144 N9 N10 109.6(5) . . ?
C144 N9 B2 129.0(5) . . ?
N10 N9 B2 121.3(5) . . ?
C146 N10 N9 105.8(4) . . ?
C146 N10 Ca2 137.2(4) . . ?
N9 N10 Ca2 109.6(3) . . ?
C164 N11 N12 110.6(5) . . ?
C164 N11 B2 127.7(5) . . ?
N12 N11 B2 120.9(5) . . ?
C166 N12 N11 105.7(5) . . ?
C166 N12 Ca2 140.4(4) . . ?
N11 N12 Ca2 113.7(3) . . ?
C12 O1 C9 105.6(5) . . ?
C12 O1 Ca1 130.3(4) . . ?
C9 O1 Ca1 124.1(4) . . ?
C112 O2 C109 108.6(5) . . ?
C112 O2 Ca2 127.9(4) . . ?
C109 O2 Ca2 123.4(3) . . ?
O1 Ca1 N4 84.34(16) . . ?
O1 Ca1 N2 82.44(16) . . ?
N4 Ca1 N2 97.86(17) . . ?
O1 Ca1 N6 146.26(16) . . ?
N4 Ca1 N6 74.84(16) . . ?
N2 Ca1 N6 74.64(16) . . ?
O1 Ca1 C1 97.16(16) . . ?
N4 Ca1 C1 132.56(18) . . ?
N2 Ca1 C1 129.44(18) . . ?
N6 Ca1 C1 116.50(17) . . ?
O1 Ca1 N1 76.98(14) . . ?
N4 Ca1 N1 70.72(15) . . ?
N2 Ca1 N1 27.35(14) . . ?
N6 Ca1 N1 71.26(14) . . ?
C1 Ca1 N1 155.91(17) . . ?
O1 Ca1 B1 95.49(17) . . ?
N4 Ca1 B1 50.68(17) . . ?
N2 Ca1 B1 50.81(17) . . ?
N6 Ca1 B1 50.80(17) . . ?
C1 Ca1 B1 167.23(18) . . ?
N1 Ca1 B1 28.62(15) . . ?
N12 Ca2 O2 85.42(16) . . ?
N12 Ca2 N8 97.02(17) . . ?
O2 Ca2 N8 82.88(15) . . ?
N12 Ca2 N10 75.20(16) . . ?
O2 Ca2 N10 146.07(16) . . ?
N8 Ca2 N10 72.42(15) . . ?
N12 Ca2 C101 133.47(19) . . ?
O2 Ca2 C101 95.34(16) . . ?
N8 Ca2 C101 129.33(18) . . ?
N10 Ca2 C101 118.24(18) . . ?
N12 Ca2 N7 70.37(15) . . ?
O2 Ca2 N7 76.98(14) . . ?
N8 Ca2 N7 27.00(14) . . ?
N10 Ca2 N7 70.42(15) . . ?
C101 Ca2 N7 154.95(17) . . ?
N12 Ca2 B2 50.22(17) . . ?
O2 Ca2 B2 96.05(17) . . ?
N8 Ca2 B2 50.16(17) . . ?
N10 Ca2 B2 50.21(17) . . ?
C101 Ca2 B2 168.35(19) . . ?
N7 Ca2 B2 28.81(15) . . ?

loop_
_geom_bond_atom_site_label_1
_geom_bond_atom_site_label_2
_geom_bond_distance
_geom_bond_site_symmetry_2
_geom_bond_publ_flag
C1 C2 1.466(8) . ?
C1 Ca1 2.610(6) . ?
C2 C8 1.393(8) . ?
C2 C3 1.394(8) . ?
C3 C4 1.383(8) . ?
C4 C5 1.396(9) . ?
C5 C7 1.382(9) . ?
C5 C6 1.503(9) . ?
C7 C8 1.390(8) . ?
C9 O1 1.459(8) . ?
C9 C10 1.487(9) . ?
C10 C11 1.465(10) . ?
C11 C12 1.396(9) . ?
C12 O1 1.421(8) . ?
C21 C23 1.517(9) . ?
C22 C23 1.529(9) . ?
C23 C24 1.498(8) . ?
C24 N1 1.368(7) . ?
C24 C25 1.387(8) . ?
C25 C26 1.411(8) . ?
C26 N2 1.345(7) . ?
C26 C27 1.500(10) . ?
C27 C30 1.504(11) . ?
C27 C29 1.521(11) . ?
C27 C28 1.536(11) . ?
C28 C35 1.541(10) . ?
C29 C33 1.579(10) . ?
C30 C31 1.584(10) . ?
C31 C32 1.484(11) . ?
C31 C36 1.519(11) . ?
C32 C33 1.435(11) . ?
C33 C34 1.486(11) . ?
C34 C35 1.479(11) . ?
C35 C36 1.468(11) . ?
C41 C43 1.504(9) . ?
C42 C43 1.518(9) . ?
C43 C44 1.505(9) . ?
C44 C45 1.365(8) . ?
C44 N3 1.366(8) . ?
C45 C46 1.392(9) . ?
C46 N4 1.338(7) . ?
C46 C47 1.496(8) . ?
C47 C48 1.531(8) . ?
C47 C50 1.545(8) . ?
C47 C49 1.548(8) . ?
C48 C55 1.543(8) . ?
C49 C53 1.541(8) . ?
C50 C51 1.508(9) . ?
C51 C56 1.529(9) . ?
C51 C52 1.539(9) . ?
C52 C53 1.510(8) . ?
C53 C54 1.511(8) . ?
C54 C55 1.527(8) . ?
C55 C56 1.514(8) . ?
C61 C63 1.533(8) . ?
C62 C63 1.518(9) . ?
C63 C64 1.507(8) . ?
C64 N5 1.356(7) . ?
C64 C65 1.364(8) . ?
C65 C66 1.402(7) . ?
C66 N6 1.338(7) . ?
C66 C67 1.508(8) . ?
C67 C69 1.535(7) . ?
C67 C68 1.540(7) . ?
C67 C70 1.545(7) . ?
C68 C75 1.532(8) . ?
C69 C73 1.525(8) . ?
C70 C71 1.544(8) . ?
C71 C72 1.522(8) . ?
C71 C76 1.529(8) . ?
C72 C73 1.528(8) . ?
C73 C74 1.529(8) . ?
C74 C75 1.538(8) . ?
C75 C76 1.527(8) . ?
C101 C102 1.430(8) . ?
C101 Ca2 2.573(6) . ?
C102 C103 1.390(9) . ?
C102 C108 1.407(8) . ?
C103 C104 1.410(9) . ?
C104 C105 1.380(10) . ?
C105 C107 1.361(10) . ?
C105 C106 1.518(10) . ?
C107 C108 1.397(9) . ?
C109 O2 1.449(7) . ?
C109 C110 1.500(9) . ?
C110 C111 1.468(9) . ?
C111 C112 1.471(9) . ?
C112 O2 1.446(7) . ?
C121 C123 1.490(11) . ?
C122 C123 1.474(11) . ?
C123 C124 1.483(10) . ?
C124 N7 1.372(7) . ?
C124 C125 1.384(8) . ?
C125 C126 1.405(8) . ?
C126 N8 1.342(7) . ?
C126 C127 1.491(8) . ?
C127 C128 1.528(8) . ?
C127 C129 1.536(8) . ?
C127 C130 1.545(8) . ?
C128 C135 1.543(9) . ?
C129 C133 1.538(9) . ?
C130 C131 1.573(9) . ?
C131 C136 1.517(10) . ?
C131 C132 1.525(10) . ?
C132 C133 1.504(10) . ?
C133 C134 1.507(9) . ?
C134 C135 1.500(9) . ?
C135 C136 1.487(9) . ?
C141 C143 1.527(8) . ?
C142 C143 1.530(8) . ?
C143 C144 1.526(8) . ?
C144 N9 1.350(7) . ?
C144 C145 1.371(8) . ?
C145 C146 1.385(7) . ?
C146 N10 1.347(7) . ?
C146 C147 1.515(8) . ?
C147 C148 1.529(8) . ?
C147 C150 1.536(7) . ?
C147 C149 1.543(8) . ?
C148 C153 1.552(8) . ?
C149 C155 1.525(8) . ?
C150 C151 1.536(8) . ?
C151 C152 1.514(8) . ?
C151 C156 1.514(8) . ?
C152 C153 1.523(8) . ?
C153 C154 1.517(9) . ?
C154 C155 1.535(8) . ?
C155 C156 1.528(8) . ?
C161 C163 1.567(18) . ?
C162 C163 1.550(17) . ?
C163 C164 1.529(13) . ?
C261 C263 1.487(17) . ?
C262 C263 1.520(17) . ?
C263 C164 1.511(13) . ?
C164 N11 1.358(7) . ?
C164 C165 1.362(9) . ?
C165 C166 1.395(8) . ?
C166 N12 1.356(7) . ?
C166 C167 1.503(8) . ?
C167 C170 1.529(8) . ?
C167 C169 1.532(8) . ?
C167 C168 1.540(8) . ?
C168 C175 1.531(8) . ?
C169 C173 1.535(9) . ?
C170 C171 1.548(8) . ?
C171 C176 1.529(8) . ?
C171 C172 1.535(8) . ?
C172 C173 1.508(9) . ?
C173 C174 1.512(9) . ?
C174 C175 1.509(9) . ?
C175 C176 1.518(9) . ?
B1 N3 1.544(8) . ?
B1 N5 1.546(9) . ?
B1 N1 1.569(8) . ?
B1 Ca1 3.268(7) . ?
B2 N9 1.534(9) . ?
B2 N11 1.535(8) . ?
B2 N7 1.578(8) . ?
B2 Ca2 3.266(8) . ?
N1 N2 1.379(6) . ?
N1 Ca1 2.973(5) . ?
N2 Ca1 2.448(5) . ?
N3 N4 1.386(6) . ?
N4 Ca1 2.434(5) . ?
N5 N6 1.381(6) . ?
N6 Ca1 2.491(5) . ?
N7 N8 1.371(6) . ?
N7 Ca2 2.978(5) . ?
N8 Ca2 2.425(5) . ?
N9 N10 1.383(6) . ?
N10 Ca2 2.502(5) . ?
N11 N12 1.374(6) . ?
N12 Ca2 2.421(5) . ?
O1 Ca1 2.407(4) . ?
O2 Ca2 2.422(4) . ?
